data_4100344
loop_
_publ_author_name
'Kazuhiro Takenaka'

_journal_name_full 'Journal of the American Chemical Society'
_journal_year 2005
_chemical_formula_moiety 'C41 H45 Cl N4 O2 Pd '
_chemical_formula_sum 'C41 H45 Cl N4 O2 Pd'
_chemical_formula_weight 767.69
_space_group_IT_number 19
_symmetry_cell_setting orthorhombic
_symmetry_Int_Tables_number 19
_symmetry_space_group_name_Hall 'P 2ac 2ab'
_symmetry_space_group_name_H-M 'P 21 21 21'
_cell_angle_alpha 90
_cell_angle_beta 90
_cell_angle_gamma 90
_cell_formula_units_Z 4
_cell_length_a 12.2613(5)
_cell_length_b 12.4185(5)
_cell_length_c 23.9133(11)
_cell_measurement_temperature 173.1
_cell_volume 3641.2(3)
_exptl_crystal_density_diffrn 1.400
_cod_original_formula_sum 'C41 H45 Cl N4 O2 Pd '
_cod_database_code 4100344

loop_
_symmetry_equiv_pos_as_xyz
x,y,z
x+1/2,-y+1/2,-z
-x,y+1/2,-z+1/2
-x+1/2,-y,z+1/2

loop_
_atom_site_label
_atom_site_type_symbol
_atom_site_fract_x
_atom_site_fract_y
_atom_site_fract_z
_atom_site_U_iso_or_equiv
_atom_site_adp_type
_atom_site_occupancy
_atom_site_symmetry_multiplicity
_atom_site_calc_flag
_atom_site_refinement_flags
_atom_site_disorder_assembly
_atom_site_disorder_group
Pd1 Pd 0.58500(2) 0.25573(2) 0.162760(10) 0.01538(5) Uani 1.00 1 d . . .
Cl1 Cl 0.58099(8) 0.42514(6) 0.21417(3) 0.0242(2) Uani 1.00 1 d . . .
O1 O 0.9288(2) 0.0501(2) 0.24640(12) 0.0333(7) Uani 1.00 1 d . . .
O2 O 0.2497(2) 0.2603(3) 0.02329(11) 0.0404(8) Uani 1.00 1 d . . .
N1 N 0.6624(2) 0.1585(2) 0.22333(12) 0.0172(7) Uani 1.00 1 d . . .
N2 N 0.7534(3) -0.0076(2) 0.22643(12) 0.0203(7) Uani 1.00 1 d . . .
N3 N 0.5036(2) 0.3086(2) 0.09002(12) 0.0183(7) Uani 1.00 1 d . . .
N4 N 0.4332(2) 0.2347(3) 0.00753(11) 0.0220(7) Uani 1.00 1 d . . .
C1 C 0.5455(4) -0.2490(4) 0.0489(2) 0.0500(12) Uani 1.00 1 d . . .
C2 C 0.7402(4) -0.2079(4) 0.0263(2) 0.051(1) Uani 1.00 1 d . . .
C3 C 0.5937(6) -0.1526(4) -0.0386(2) 0.064(2) Uani 1.00 1 d . . .
C4 C 0.6233(3) -0.1670(3) 0.0234(2) 0.0301(10) Uani 1.00 1 d . . .
C5 C 0.6141(3) -0.0607(3) 0.0561(2) 0.0242(9) Uani 1.00 1 d . . .
C6 C 0.6406(3) -0.0610(3) 0.1129(2) 0.0236(9) Uani 1.00 1 d . . .
C7 C 0.6319(3) 0.0322(3) 0.1446(1) 0.0182(8) Uani 1.00 1 d . . .
C8 C 0.5954(3) 0.1266(3) 0.11961(13) 0.0187(7) Uani 1.00 1 d . . .
C9 C 0.5685(3) 0.1281(3) 0.0632(1) 0.0182(8) Uani 1.00 1 d . . .
C10 C 0.5788(3) 0.0343(3) 0.0315(1) 0.0228(8) Uani 1.00 1 d . . .
C11 C 0.6507(3) 0.0411(3) 0.2073(1) 0.0189(8) Uani 1.00 1 d . . .
C12 C 0.7674(3) -0.1228(3) 0.2258(2) 0.0206(8) Uani 1.00 1 d . . .
C13 C 0.6780(4) -0.1875(3) 0.2380(2) 0.0269(10) Uani 1.00 1 d . . .
C14 C 0.6875(4) -0.2984(3) 0.2329(2) 0.0312(11) Uani 1.00 1 d . . .
C15 C 0.7856(4) -0.3449(3) 0.2172(2) 0.0328(11) Uani 1.00 1 d . . .
C16 C 0.8739(3) -0.2801(3) 0.2066(2) 0.0334(11) Uani 1.00 1 d . . .
C17 C 0.8663(3) -0.1682(3) 0.2104(2) 0.0285(10) Uani 1.00 1 d . . .
C18 C 0.8332(3) 0.0669(3) 0.2337(2) 0.0249(9) Uani 1.00 1 d . . .
C19 C 0.7840(3) 0.1778(3) 0.2245(2) 0.0216(8) Uani 1.00 1 d . . .
C20 C 0.8027(3) 0.2531(4) 0.2737(2) 0.0331(9) Uani 1.00 1 d . . .
C21 C 0.7244(4) 0.2073(4) 0.3174(2) 0.0362(11) Uani 1.00 1 d . . .
C22 C 0.6231(3) 0.1800(3) 0.2827(2) 0.0248(9) Uani 1.00 1 d . . .
C23 C 0.5340(2) 0.2369(3) 0.04147(12) 0.0193(7) Uani 1.00 1 d . . .
C24 C 0.4311(3) 0.1934(3) -0.0482(1) 0.0237(8) Uani 1.00 1 d . . .
C25 C 0.5175(3) 0.2159(4) -0.0839(2) 0.0320(10) Uani 1.00 1 d . . .
C26 C 0.5181(4) 0.1711(4) -0.1379(2) 0.0387(11) Uani 1.00 1 d . . .
C27 C 0.4336(4) 0.1064(4) -0.1554(2) 0.0397(11) Uani 1.00 1 d . . .
C28 C 0.3473(4) 0.0872(4) -0.1200(2) 0.0428(13) Uani 1.00 1 d . . .
C29 C 0.3450(3) 0.1303(4) -0.0665(2) 0.0355(11) Uani 1.00 1 d . . .
C30 C 0.3441(3) 0.2605(4) 0.0384(1) 0.0244(8) Uani 1.00 1 d . . .
C31 C 0.3822(3) 0.2940(3) 0.0967(1) 0.0203(8) Uani 1.00 1 d . . .
C32 C 0.3384(3) 0.4027(3) 0.1142(2) 0.0288(10) Uani 1.00 1 d . . .
C33 C 0.4076(4) 0.4798(3) 0.0799(2) 0.0401(11) Uani 1.00 1 d . . .
C34 C 0.5183(3) 0.4265(3) 0.0752(2) 0.0263(9) Uani 1.00 1 d . . .
C35 C -0.0204(4) -0.0028(5) 0.0875(2) 0.056(2) Uani 1.00 1 d . . .
C36 C 0.1018(4) -0.0051(3) 0.0971(2) 0.0332(10) Uani 1.00 1 d . . .
C37 C 0.1740(4) -0.0290(4) 0.0540(2) 0.0361(11) Uani 1.00 1 d . . .
C38 C 0.2843(4) -0.0328(4) 0.0622(2) 0.0384(12) Uani 1.00 1 d . . .
C39 C 0.3275(4) -0.0137(3) 0.1143(2) 0.0366(11) Uani 1.00 1 d . . .
C40 C 0.2575(4) 0.0091(4) 0.1580(2) 0.0418(11) Uani 1.00 1 d . . .
C41 C 0.1453(4) 0.0141(4) 0.1494(2) 0.0401(12) Uani 1.00 1 d . . .
H1 H 0.4731(4) -0.2221(4) 0.0471(2) 0.060(2) Uiso 1.00 1 c . . .
H2 H 0.5499(4) -0.3150(4) 0.0288(2) 0.060(2) Uiso 1.00 1 c . . .
H3 H 0.5652(4) -0.2609(4) 0.0868(2) 0.060(2) Uiso 1.00 1 c . . .
H4 H 0.7602(4) -0.2187(4) 0.0643(2) 0.061(2) Uiso 1.00 1 c . . .
H5 H 0.7462(4) -0.2740(4) 0.0066(2) 0.061(2) Uiso 1.00 1 c . . .
H6 H 0.7873(4) -0.1560(4) 0.0100(2) 0.061(2) Uiso 1.00 1 c . . .
H7 H 0.6422(6) -0.1017(4) -0.0547(2) 0.077(2) Uiso 1.00 1 c . . .
H8 H 0.6003(6) -0.2195(4) -0.0576(2) 0.077(2) Uiso 1.00 1 c . . .
H9 H 0.5209(6) -0.1271(4) -0.0418(2) 0.077(2) Uiso 1.00 1 c . . .
H10 H 0.6647(3) -0.1257(3) 0.1302(2) 0.0283(13) Uiso 1.00 1 c . . .
H11 H 0.5607(3) 0.0355(3) -0.0071(1) 0.0275(13) Uiso 1.00 1 c . . .
H12 H 0.5912(3) 0.0098(3) 0.2269(1) 0.0228(13) Uiso 1.00 1 c . . .
H13 H 0.6113(4) -0.1557(3) 0.2496(2) 0.032(1) Uiso 1.00 1 c . . .
H14 H 0.6265(4) -0.3430(3) 0.2409(2) 0.037(2) Uiso 1.00 1 c . . .
H15 H 0.7907(4) -0.4207(3) 0.2125(2) 0.039(2) Uiso 1.00 1 c . . .
H16 H 0.9415(3) -0.3124(3) 0.1969(2) 0.040(2) Uiso 1.00 1 c . . .
H17 H 0.9276(3) -0.1237(3) 0.2030(2) 0.034(1) Uiso 1.00 1 c . . .
H18 H 0.8086(3) 0.2084(3) 0.1903(2) 0.0258(13) Uiso 1.00 1 c . . .
H19 H 0.8761(3) 0.2503(4) 0.2863(2) 0.040(1) Uiso 1.00 1 c . . .
H20 H 0.7843(3) 0.3252(4) 0.2644(2) 0.040(1) Uiso 1.00 1 c . . .
H21 H 0.7540(4) 0.1445(4) 0.3343(2) 0.043(2) Uiso 1.00 1 c . . .
H22 H 0.7080(4) 0.2589(4) 0.3455(2) 0.043(2) Uiso 1.00 1 c . . .
H23 H 0.5734(3) 0.2387(3) 0.2831(2) 0.0298(13) Uiso 1.00 1 c . . .
H24 H 0.5882(3) 0.1177(3) 0.2973(2) 0.0298(13) Uiso 1.00 1 c . . .
H25 H 0.5916(2) 0.2684(3) 0.02055(12) 0.0230(13) Uiso 1.00 1 c . . .
H26 H 0.5751(3) 0.2617(4) -0.0721(2) 0.038(2) Uiso 1.00 1 c . . .
H27 H 0.5773(4) 0.1853(4) -0.1625(2) 0.046(2) Uiso 1.00 1 c . . .
H28 H 0.4348(4) 0.0749(4) -0.1916(2) 0.048(2) Uiso 1.00 1 c . . .
H29 H 0.2885(4) 0.0434(4) -0.1323(2) 0.051(2) Uiso 1.00 1 c . . .
H30 H 0.2849(3) 0.1171(4) -0.0423(2) 0.043(2) Uiso 1.00 1 c . . .
H31 H 0.3660(3) 0.2401(3) 0.1236(1) 0.0244(13) Uiso 1.00 1 c . . .
H32 H 0.2631(3) 0.4094(3) 0.1054(2) 0.035(1) Uiso 1.00 1 c . . .
H33 H 0.3486(3) 0.4145(3) 0.1531(2) 0.035(1) Uiso 1.00 1 c . . .
H34 H 0.3763(4) 0.4898(3) 0.0439(2) 0.048(2) Uiso 1.00 1 c . . .
H35 H 0.4135(4) 0.5475(3) 0.0982(2) 0.048(2) Uiso 1.00 1 c . . .
H36 H 0.5681(3) 0.4592(3) 0.1004(2) 0.0317(13) Uiso 1.00 1 c . . .
H37 H 0.5452(3) 0.4332(3) 0.0381(2) 0.0317(13) Uiso 1.00 1 c . . .
H38 H -0.0477(4) 0.0666(5) 0.0965(2) 0.067(2) Uiso 1.00 1 c . . .
H39 H -0.0364(4) -0.0188(5) 0.0495(2) 0.067(2) Uiso 1.00 1 c . . .
H40 H -0.0538(4) -0.0550(5) 0.1110(2) 0.067(2) Uiso 1.00 1 c . . .
H41 H 0.1459(4) -0.0428(4) 0.0177(2) 0.043(2) Uiso 1.00 1 c . . .
H42 H 0.3314(4) -0.0487(4) 0.0318(2) 0.046(2) Uiso 1.00 1 c . . .
H43 H 0.4041(4) -0.0168(3) 0.1201(2) 0.044(2) Uiso 1.00 1 c . . .
H44 H 0.2865(4) 0.0215(4) 0.1943(2) 0.050(2) Uiso 1.00 1 c . . .
H45 H 0.0981(4) 0.0318(4) 0.1795(2) 0.048(2) Uiso 1.00 1 c . . .

loop_
_atom_site_aniso_label
_atom_site_aniso_U_11
_atom_site_aniso_U_22
_atom_site_aniso_U_33
_atom_site_aniso_U_12
_atom_site_aniso_U_13
_atom_site_aniso_U_23
Pd1 0.01399(9) 0.01411(9) 0.01805(10) 0.00088(11) -0.00183(9) -0.00063(10)
Cl1 0.0246(4) 0.0186(3) 0.0294(4) 0.0006(4) -0.0007(4) -0.0057(3)
O1 0.0184(13) 0.0262(13) 0.055(2) 0.0018(12) -0.0112(13) -0.0027(12)
O2 0.0161(11) 0.065(2) 0.040(1) 0.006(2) -0.0051(11) -0.017(2)
N1 0.0171(13) 0.0144(12) 0.020(1) 0.0008(11) -0.0030(11) -0.0018(11)
N2 0.0169(13) 0.0160(13) 0.028(1) 0.0017(11) -0.0050(12) 0.0014(11)
N3 0.0158(13) 0.018(1) 0.021(1) 0.0014(11) 0.0000(11) 0.0017(11)
N4 0.0141(12) 0.033(2) 0.0186(12) 0.0034(13) -0.0036(10) -0.0017(13)
C1 0.050(2) 0.035(2) 0.066(3) -0.008(3) 0.008(2) -0.025(3)
C2 0.043(3) 0.038(2) 0.072(3) 0.004(2) 0.007(3) -0.025(2)
C3 0.104(5) 0.045(3) 0.043(3) 0.014(4) -0.007(3) -0.023(2)
C4 0.033(2) 0.023(2) 0.034(2) 0.000(2) -0.002(2) -0.011(2)
C5 0.023(2) 0.021(2) 0.029(2) -0.000(1) -0.001(1) -0.008(1)
C6 0.022(2) 0.018(2) 0.031(2) 0.003(1) -0.004(2) -0.003(1)
C7 0.014(1) 0.017(2) 0.024(2) 0.0012(13) -0.0032(13) -0.0014(13)
C8 0.016(2) 0.017(1) 0.024(2) -0.0002(13) 0.000(1) -0.0018(12)
C9 0.012(2) 0.021(2) 0.022(2) 0.0009(13) 0.0001(13) -0.0014(12)
C10 0.018(2) 0.029(2) 0.021(1) 0.001(2) -0.003(2) -0.0068(13)
C11 0.016(2) 0.018(2) 0.023(2) -0.0005(13) -0.0027(13) 0.0029(13)
C12 0.021(2) 0.019(2) 0.022(2) 0.003(1) -0.004(1) 0.0020(13)
C13 0.023(2) 0.023(2) 0.035(2) 0.003(2) 0.002(2) -0.001(2)
C14 0.030(2) 0.020(2) 0.043(3) -0.000(2) 0.001(2) 0.001(2)
C15 0.035(2) 0.019(2) 0.045(2) 0.005(2) -0.002(2) -0.001(2)
C16 0.026(2) 0.025(2) 0.050(3) 0.009(2) 0.001(2) -0.002(2)
C17 0.021(2) 0.023(2) 0.042(2) 0.003(2) 0.001(2) 0.002(2)
C18 0.020(2) 0.024(2) 0.031(2) -0.000(2) -0.004(2) 0.001(2)
C19 0.017(2) 0.018(2) 0.030(2) -0.0002(13) -0.006(1) 0.002(1)
C20 0.029(2) 0.023(2) 0.048(2) -0.002(2) -0.016(2) -0.008(2)
C21 0.046(2) 0.035(2) 0.027(2) 0.006(2) -0.013(2) -0.009(2)
C22 0.033(2) 0.022(2) 0.019(2) 0.003(2) 0.001(1) 0.000(1)
C23 0.0129(13) 0.027(2) 0.0177(13) 0.000(2) -0.0027(11) -0.002(2)
C24 0.022(2) 0.029(2) 0.020(2) 0.005(2) -0.003(1) -0.002(1)
C25 0.025(2) 0.047(3) 0.024(2) -0.000(2) -0.004(2) -0.003(2)
C26 0.034(2) 0.059(3) 0.023(2) 0.006(2) 0.001(2) -0.003(2)
C27 0.041(2) 0.052(2) 0.027(2) 0.012(2) -0.008(2) -0.011(2)
C28 0.040(2) 0.047(3) 0.042(3) -0.005(2) -0.010(2) -0.016(2)
C29 0.027(2) 0.045(2) 0.034(2) -0.004(2) 0.001(2) -0.009(2)
C30 0.017(1) 0.031(2) 0.026(2) 0.001(2) -0.0005(12) 0.000(2)
C31 0.015(2) 0.024(2) 0.022(2) 0.0021(13) 0.0010(12) 0.0009(13)
C32 0.022(2) 0.035(2) 0.029(2) 0.011(2) 0.000(2) -0.006(2)
C33 0.042(2) 0.025(2) 0.052(3) 0.012(2) 0.006(2) 0.004(2)
C34 0.026(2) 0.021(2) 0.032(2) -0.003(2) -0.000(2) 0.006(2)
C35 0.040(3) 0.065(4) 0.062(3) -0.003(3) -0.010(3) 0.018(3)
C36 0.036(2) 0.027(2) 0.036(2) -0.003(2) -0.008(2) 0.008(2)
C37 0.050(3) 0.030(2) 0.029(2) -0.001(2) -0.010(2) -0.003(2)
C38 0.048(3) 0.031(2) 0.036(2) 0.003(2) 0.006(2) -0.006(2)
C39 0.033(2) 0.031(2) 0.045(2) -0.005(2) -0.005(2) 0.003(2)
C40 0.046(2) 0.044(2) 0.035(2) -0.005(2) -0.008(2) -0.004(2)
C41 0.043(3) 0.047(3) 0.030(2) -0.003(2) 0.001(2) 0.002(2)

loop_
_geom_bond_atom_site_label_1
_geom_bond_site_symmetry_1
_geom_bond_atom_site_label_2
_geom_bond_site_symmetry_2
_geom_bond_distance
_geom_bond_publ_flag
Pd1 . Cl1 . 2.4372(8) yes
Pd1 . N1 . 2.111(3) yes
Pd1 . N3 . 2.110(3) yes
Pd1 . C8 . 1.912(3) yes
O1 . C18 . 1.230(4) yes
O2 . C30 . 1.213(4) yes
N1 . C11 . 1.515(4) yes
N1 . C19 . 1.510(4) yes
N1 . C22 . 1.523(4) yes
N2 . C11 . 1.470(4) yes
N2 . C12 . 1.440(4) yes
N2 . C18 . 1.358(5) yes
N3 . C23 . 1.510(4) yes
N3 . C31 . 1.509(4) yes
N3 . C34 . 1.518(4) yes
N4 . C23 . 1.479(4) yes
N4 . C24 . 1.428(4) yes
N4 . C30 . 1.357(4) yes
C1 . C4 . 1.523(6) yes
C1 . H1 . 0.950(6) no
C1 . H2 . 0.950(7) no
C1 . H3 . 0.950(6) no
C2 . C4 . 1.522(6) yes
C2 . H4 . 0.950(7) no
C2 . H5 . 0.950(7) no
C2 . H6 . 0.950(7) no
C3 . C4 . 1.536(6) yes
C3 . H7 . 0.950(8) no
C3 . H8 . 0.950(7) no
C3 . H9 . 0.950(10) no
C4 . C5 . 1.538(5) yes
C5 . C6 . 1.397(5) yes
C5 . C10 . 1.388(5) yes
C6 . C7 . 1.387(5) yes
C6 . H10 . 0.950(5) no
C7 . C8 . 1.388(4) yes
C7 . C11 . 1.522(5) yes
C8 . C9 . 1.390(4) yes
C9 . C10 . 1.394(4) yes
C9 . C23 . 1.508(5) yes
C10 . H11 . 0.950(5) no
C11 . H12 . 0.950(5) no
C12 . C13 . 1.391(5) yes
C12 . C17 . 1.386(5) yes
C13 . C14 . 1.388(5) yes
C13 . H13 . 0.950(6) no
C14 . C15 . 1.387(6) yes
C14 . H14 . 0.950(6) no
C15 . C16 . 1.372(6) yes
C15 . H15 . 0.950(6) no
C16 . C17 . 1.396(6) yes
C16 . H16 . 0.950(6) no
C17 . H17 . 0.950(5) no
C18 . C19 . 1.520(5) yes
C19 . C20 . 1.521(5) yes
C19 . H18 . 0.950(5) no
C20 . C21 . 1.528(6) yes
C20 . H19 . 0.950(5) no
C20 . H20 . 0.950(6) no
C21 . C22 . 1.531(5) yes
C21 . H21 . 0.950(6) no
C21 . H22 . 0.950(6) no
C22 . H23 . 0.950(5) no
C22 . H24 . 0.950(5) no
C23 . H25 . 0.950(4) no
C24 . C25 . 1.390(5) yes
C24 . C29 . 1.385(5) yes
C25 . C26 . 1.405(5) yes
C25 . H26 . 0.950(6) no
C26 . C27 . 1.377(6) yes
C26 . H27 . 0.950(6) no
C27 . C28 . 1.375(6) yes
C27 . H28 . 0.950(6) no
C28 . C29 . 1.389(6) yes
C28 . H29 . 0.950(7) no
C29 . H30 . 0.950(6) no
C30 . C31 . 1.527(5) yes
C31 . C32 . 1.511(5) yes
C31 . H31 . 0.950(5) no
C32 . C33 . 1.521(6) yes
C32 . H32 . 0.950(5) no
C32 . H33 . 0.950(6) no
C33 . C34 . 1.515(6) yes
C33 . H34 . 0.950(6) no
C33 . H35 . 0.950(5) no
C34 . H36 . 0.950(5) no
C34 . H37 . 0.950(5) no
C35 . C36 . 1.516(6) yes
C35 . H38 . 0.950(8) no
C35 . H39 . 0.950(8) no
C35 . H40 . 0.950(8) no
C36 . C37 . 1.390(6) yes
C36 . C41 . 1.381(6) yes
C37 . C38 . 1.367(6) yes
C37 . H41 . 0.950(6) no
C38 . C39 . 1.373(6) yes
C38 . H42 . 0.950(6) no
C39 . C40 . 1.382(6) yes
C39 . H43 . 0.950(6) no
C40 . C41 . 1.392(6) yes
C40 . H44 . 0.950(6) no
C41 . H45 . 0.950(6) no
